data_4121322
loop_
_publ_author_name
'Yangjian Quan'
'Jiji Zhang'
'Zuowei Xie'

_publ_section_title
;
 Three-Component [2+2+1] Cross-cyclotrimerization of Carboryne,
 Unactivated Alkene, and Trimethylsilylalkyne Co-mediated by Zr and Ni
;
_journal_name_full 'Journal of the American Chemical Society'
_journal_page_first 18742
_journal_page_last 18745
_journal_paper_doi 10.1021/ja410233e
_journal_volume 135
_journal_year 2013
_chemical_absolute_configuration ad
_chemical_formula_sum 'C19 H36 B10 Si'
_chemical_formula_weight 400.67
_chemical_name_systematic
; 
 ? 
;
_space_group_IT_number 19
_symmetry_cell_setting orthorhombic
_symmetry_space_group_name_Hall 'P 2ac 2ab'
_symmetry_space_group_name_H-M 'P 21 21 21'
_atom_sites_solution_hydrogens geom
_atom_sites_solution_primary direct
_atom_sites_solution_secondary difmap
_audit_creation_method SHELXL-97
_cell_angle_alpha 90.00
_cell_angle_beta 90.00
_cell_angle_gamma 90.00
_cell_formula_units_Z 4
_cell_length_a 8.7189(8)
_cell_length_b 10.0982(9)
_cell_length_c 27.516(3)
_cell_measurement_reflns_used 8753
_cell_measurement_temperature 133(2)
_cell_measurement_theta_max 27.94
_cell_measurement_theta_min 2.45
_cell_volume 2422.7(4)
_computing_cell_refinement 'Bruker SAINT'
_computing_data_collection 'Bruker APEX2'
_computing_data_reduction 'Bruker SAINT'
_computing_molecular_graphics 'Bruker SHELXTL'
_computing_publication_material 'Bruker SHELXTL'
_computing_structure_refinement 'SHELXL-97 (Sheldrick, 2008)'
_computing_structure_solution 'SHELXS-97 (Sheldrick, 2008)'
_diffrn_ambient_temperature 133(2)
_diffrn_measured_fraction_theta_full 1.000
_diffrn_measured_fraction_theta_max 1.000
_diffrn_measurement_device_type 'Bruker APEX-II CCD'
_diffrn_measurement_method '\f and \w scans'
_diffrn_radiation_monochromator graphite
_diffrn_radiation_source 'fine-focus sealed tube'
_diffrn_radiation_type MoK\a
_diffrn_radiation_wavelength 0.71073
_diffrn_reflns_av_R_equivalents 0.0317
_diffrn_reflns_av_sigmaI/netI 0.0315
_diffrn_reflns_limit_h_max 11
_diffrn_reflns_limit_h_min -10
_diffrn_reflns_limit_k_max 13
_diffrn_reflns_limit_k_min -13
_diffrn_reflns_limit_l_max 36
_diffrn_reflns_limit_l_min -35
_diffrn_reflns_number 20108
_diffrn_reflns_theta_full 27.94
_diffrn_reflns_theta_max 27.94
_diffrn_reflns_theta_min 1.48
_exptl_absorpt_coefficient_mu 0.102
_exptl_absorpt_correction_T_max 0.9899
_exptl_absorpt_correction_T_min 0.9701
_exptl_absorpt_correction_type multi-scan
_exptl_absorpt_process_details sadabs
_exptl_crystal_colour colourless
_exptl_crystal_density_diffrn 1.099
_exptl_crystal_description PRISM
_exptl_crystal_F_000 856
_exptl_crystal_size_max 0.30
_exptl_crystal_size_mid 0.15
_exptl_crystal_size_min 0.10
_refine_diff_density_max 0.512
_refine_diff_density_min -0.208
_refine_diff_density_rms 0.050
_refine_ls_abs_structure_details 'Flack H D (1983), Acta Cryst. A39, 876-881'
_refine_ls_abs_structure_Flack 0.47(10)
_refine_ls_extinction_method none
_refine_ls_goodness_of_fit_ref 1.033
_refine_ls_hydrogen_treatment riding
_refine_ls_matrix_type full
_refine_ls_number_parameters 275
_refine_ls_number_reflns 5826
_refine_ls_number_restraints 0
_refine_ls_restrained_S_all 1.033
_refine_ls_R_factor_all 0.0444
_refine_ls_R_factor_gt 0.0404
_refine_ls_shift/su_max 0.000
_refine_ls_shift/su_mean 0.000
_refine_ls_structure_factor_coef Fsqd
_refine_ls_weighting_details 'calc w=1/[\s^2^(Fo^2^)+(0.0670P)^2^+0.6960P] where P=(Fo^2^+2Fc^2^)/3'
_refine_ls_weighting_scheme calc
_refine_ls_wR_factor_gt 0.1086
_refine_ls_wR_factor_ref 0.1117
_reflns_number_gt 5454
_reflns_number_total 5826
_reflns_threshold_expression >2sigma(I)
_cod_data_source_file ja410233e_si_001_1.cif
_cod_data_source_block E-5a
_cod_original_cell_volume 2422.6(4)
_cod_database_code 4121322

loop_
_symmetry_equiv_pos_as_xyz
'x, y, z'
'x+1/2, -y+1/2, -z'
'-x, y+1/2, -z+1/2'
'-x+1/2, -y, z+1/2'

loop_
_atom_site_label
_atom_site_type_symbol
_atom_site_fract_x
_atom_site_fract_y
_atom_site_fract_z
_atom_site_U_iso_or_equiv
_atom_site_adp_type
_atom_site_occupancy
_atom_site_symmetry_multiplicity
_atom_site_calc_flag
_atom_site_refinement_flags
Si1 Si -0.17206(5) 0.53018(4) 0.153556(16) 0.01930(11) Uani 1 1 d .
B1 B 0.1607(2) 0.10029(18) 0.15674(7) 0.0213(3) Uani 1 1 d .
H1A H 0.0763 0.0890 0.1871 0.026 Uiso 1 1 calc R
B2 B 0.3466(2) 0.03303(19) 0.15941(7) 0.0222(3) Uani 1 1 d .
H2A H 0.3877 -0.0239 0.1918 0.027 Uiso 1 1 calc R
B3 B 0.4699(2) 0.1396(2) 0.12566(7) 0.0237(4) Uani 1 1 d .
H3A H 0.5931 0.1533 0.1360 0.028 Uiso 1 1 calc R
B4 B 0.3598(2) 0.27315(19) 0.10198(8) 0.0231(4) Uani 1 1 d .
H4D H 0.4074 0.3751 0.0967 0.028 Uiso 1 1 calc R
B5 B 0.3200(2) 0.20883(19) 0.16121(7) 0.0223(4) Uani 1 1 d .
H5A H 0.3418 0.2690 0.1947 0.027 Uiso 1 1 calc R
B6 B 0.2249(2) 0.20289(19) 0.06085(7) 0.0216(4) Uani 1 1 d .
H6A H 0.1826 0.2590 0.0284 0.026 Uiso 1 1 calc R
B7 B 0.4104(2) 0.1367(2) 0.06357(7) 0.0241(4) Uani 1 1 d .
H7A H 0.4935 0.1484 0.0328 0.029 Uiso 1 1 calc R
B8 B 0.4030(2) -0.01066(19) 0.09922(7) 0.0216(4) Uani 1 1 d .
H8A H 0.4818 -0.0960 0.0920 0.026 Uiso 1 1 calc R
B9 B 0.2098(2) -0.03373(19) 0.11845(7) 0.0223(4) Uani 1 1 d .
H9A H 0.1580 -0.1342 0.1238 0.027 Uiso 1 1 calc R
B10 B 0.2484(2) 0.0283(2) 0.05936(6) 0.0231(4) Uani 1 1 d .
H10A H 0.2222 -0.0314 0.0261 0.028 Uiso 1 1 calc R
C1 C 0.17591(18) 0.23964(14) 0.12063(5) 0.0154(3) Uani 1 1 d .
C2 C 0.11423(19) 0.09943(15) 0.09568(6) 0.0188(3) Uani 1 1 d .
C3 C -0.0598(2) 0.11377(16) 0.08802(6) 0.0217(3) Uani 1 1 d .
H3 H -0.1124 0.0681 0.1156 0.026 Uiso 1 1 calc R
C4 C -0.09025(19) 0.26289(16) 0.09302(6) 0.0195(3) Uani 1 1 d .
H4A H -0.0929 0.3042 0.0604 0.023 Uiso 1 1 calc R
H4B H -0.1912 0.2772 0.1087 0.023 Uiso 1 1 calc R
C5 C 0.03560(18) 0.32757(15) 0.12361(6) 0.0160(3) Uani 1 1 d .
C6 C 0.01954(18) 0.44034(14) 0.14872(6) 0.0166(3) Uani 1 1 d .
C7 C 0.14532(18) 0.50077(14) 0.17826(6) 0.0176(3) Uani 1 1 d .
C8 C 0.1496(2) 0.48048(18) 0.22858(6) 0.0268(4) Uani 1 1 d .
H8 H 0.0767 0.4236 0.2435 0.032 Uiso 1 1 calc R
C9 C 0.2600(2) 0.5431(2) 0.25681(7) 0.0333(4) Uani 1 1 d .
H9 H 0.2635 0.5270 0.2908 0.040 Uiso 1 1 calc R
C10 C 0.3648(2) 0.62871(19) 0.23591(7) 0.0330(4) Uani 1 1 d .
H10 H 0.4394 0.6717 0.2555 0.040 Uiso 1 1 calc R
C11 C 0.3605(2) 0.65140(18) 0.18637(8) 0.0302(4) Uani 1 1 d .
H11 H 0.4318 0.7106 0.1719 0.036 Uiso 1 1 calc R
C12 C 0.2515(2) 0.58743(16) 0.15758(6) 0.0226(3) Uani 1 1 d .
H12 H 0.2496 0.6031 0.1235 0.027 Uiso 1 1 calc R
C13 C -0.1218(2) 0.05554(17) 0.04107(7) 0.0245(4) Uani 1 1 d .
H13A H -0.0548 0.0842 0.0140 0.029 Uiso 1 1 calc R
H13B H -0.2251 0.0929 0.0351 0.029 Uiso 1 1 calc R
C14 C -0.1334(2) -0.09463(18) 0.04006(7) 0.0314(4) Uani 1 1 d .
H14A H -0.2052 -0.1234 0.0659 0.038 Uiso 1 1 calc R
H14B H -0.0314 -0.1325 0.0476 0.038 Uiso 1 1 calc R
C15 C -0.1880(2) -0.15041(18) -0.00853(7) 0.0285(4) Uani 1 1 d .
H15A H -0.1174 -0.1202 -0.0344 0.034 Uiso 1 1 calc R
H15B H -0.1826 -0.2483 -0.0073 0.034 Uiso 1 1 calc R
C16 C -0.3509(2) -0.1096(2) -0.02187(7) 0.0294(4) Uani 1 1 d .
H16A H -0.4199 -0.1289 0.0053 0.044 Uiso 1 1 calc R
H16B H -0.3843 -0.1590 -0.0506 0.044 Uiso 1 1 calc R
H16C H -0.3534 -0.0145 -0.0289 0.044 Uiso 1 1 calc R
C17 C -0.2937(2) 0.4293(2) 0.19500(7) 0.0319(4) Uani 1 1 d .
H17A H -0.2442 0.4229 0.2269 0.048 Uiso 1 1 calc R
H17B H -0.3068 0.3403 0.1814 0.048 Uiso 1 1 calc R
H17C H -0.3943 0.4715 0.1986 0.048 Uiso 1 1 calc R
C18 C -0.2656(2) 0.55577(19) 0.09310(7) 0.0301(4) Uani 1 1 d .
H18A H -0.3143 0.4731 0.0826 0.045 Uiso 1 1 calc R
H18B H -0.1881 0.5823 0.0692 0.045 Uiso 1 1 calc R
H18C H -0.3435 0.6254 0.0958 0.045 Uiso 1 1 calc R
C19 C -0.1382(3) 0.69666(19) 0.18104(8) 0.0361(5) Uani 1 1 d .
H19A H -0.2365 0.7421 0.1854 0.054 Uiso 1 1 calc R
H19B H -0.0724 0.7490 0.1595 0.054 Uiso 1 1 calc R
H19C H -0.0878 0.6862 0.2126 0.054 Uiso 1 1 calc R

loop_
_atom_site_aniso_label
_atom_site_aniso_U_11
_atom_site_aniso_U_22
_atom_site_aniso_U_33
_atom_site_aniso_U_23
_atom_site_aniso_U_13
_atom_site_aniso_U_12
Si1 0.0193(2) 0.01557(19) 0.0230(2) -0.00281(17) 0.00133(18) 0.00219(17)
B1 0.0205(8) 0.0234(8) 0.0199(8) 0.0046(7) 0.0018(8) 0.0013(7)
B2 0.0211(8) 0.0250(8) 0.0205(8) 0.0036(7) -0.0007(7) 0.0044(8)
B3 0.0167(9) 0.0241(9) 0.0304(10) -0.0013(8) 0.0006(8) 0.0013(7)
B4 0.0158(9) 0.0200(8) 0.0335(10) 0.0019(7) 0.0037(7) -0.0004(7)
B5 0.0185(8) 0.0265(9) 0.0219(8) -0.0047(7) -0.0044(7) 0.0027(7)
B6 0.0237(9) 0.0227(9) 0.0185(8) 0.0045(7) 0.0050(7) 0.0054(7)
B7 0.0220(9) 0.0280(9) 0.0224(9) 0.0067(8) 0.0071(7) 0.0057(8)
B8 0.0216(9) 0.0226(8) 0.0205(8) 0.0000(7) -0.0006(7) 0.0058(7)
B9 0.0229(9) 0.0152(8) 0.0288(9) 0.0011(7) -0.0020(7) 0.0023(7)
B10 0.0280(9) 0.0234(9) 0.0179(8) -0.0023(7) 0.0003(7) 0.0087(8)
C1 0.0157(7) 0.0148(6) 0.0158(6) -0.0016(5) 0.0003(6) -0.0022(6)
C2 0.0201(8) 0.0158(7) 0.0205(7) -0.0038(6) -0.0045(6) 0.0012(6)
C3 0.0192(8) 0.0194(7) 0.0266(8) -0.0035(6) -0.0035(6) -0.0001(6)
C4 0.0143(7) 0.0198(7) 0.0245(8) -0.0079(6) -0.0019(6) -0.0005(6)
C5 0.0150(7) 0.0159(7) 0.0171(7) -0.0009(5) 0.0002(6) -0.0006(6)
C6 0.0174(7) 0.0159(7) 0.0164(7) 0.0007(5) 0.0006(6) -0.0002(5)
C7 0.0192(7) 0.0140(7) 0.0197(7) -0.0043(5) -0.0015(6) 0.0028(5)
C8 0.0332(9) 0.0251(8) 0.0220(8) -0.0029(7) -0.0016(7) 0.0011(8)
C9 0.0400(11) 0.0375(11) 0.0225(8) -0.0097(8) -0.0086(8) 0.0068(9)
C10 0.0290(10) 0.0307(9) 0.0394(10) -0.0177(8) -0.0148(8) 0.0058(8)
C11 0.0251(9) 0.0219(8) 0.0435(10) -0.0049(7) -0.0058(8) -0.0030(7)
C12 0.0232(8) 0.0195(7) 0.0252(8) -0.0006(6) -0.0035(7) -0.0017(6)
C13 0.0229(8) 0.0215(8) 0.0291(9) -0.0062(6) -0.0045(7) 0.0003(6)
C14 0.0356(10) 0.0209(8) 0.0377(10) -0.0025(7) -0.0117(8) -0.0008(7)
C15 0.0313(9) 0.0224(8) 0.0317(9) -0.0088(7) -0.0022(8) 0.0001(7)
C16 0.0265(9) 0.0348(9) 0.0270(8) -0.0092(7) -0.0021(7) -0.0076(8)
C17 0.0302(10) 0.0314(9) 0.0341(10) 0.0022(7) 0.0120(8) 0.0030(7)
C18 0.0296(9) 0.0301(9) 0.0305(9) 0.0035(7) -0.0033(8) 0.0049(8)
C19 0.0358(11) 0.0219(8) 0.0506(12) -0.0132(8) -0.0043(9) 0.0053(8)

loop_
_atom_type_symbol
_atom_type_description
_atom_type_scat_dispersion_real
_atom_type_scat_dispersion_imag
_atom_type_scat_source
C C 0.0033 0.0016 'International Tables Vol C Tables 4.2.6.8 and 6.1.1.4'
H H 0.0000 0.0000 'International Tables Vol C Tables 4.2.6.8 and 6.1.1.4'
B B 0.0013 0.0007 'International Tables Vol C Tables 4.2.6.8 and 6.1.1.4'
Si Si 0.0817 0.0704 'International Tables Vol C Tables 4.2.6.8 and 6.1.1.4'

loop_
_geom_angle_atom_site_label_1
_geom_angle_atom_site_label_2
_geom_angle_atom_site_label_3
_geom_angle
C17 Si1 C19 109.57(10)
C17 Si1 C18 111.83(10)
C19 Si1 C18 107.74(9)
C17 Si1 C6 106.37(8)
C19 Si1 C6 108.56(8)
C18 Si1 C6 112.71(8)
C1 B1 C2 57.52(9)
C1 B1 B2 105.54(13)
C2 B1 B2 104.76(13)
C1 B1 B9 105.20(12)
C2 B1 B9 58.23(10)
B2 B1 B9 60.41(11)
C1 B1 B5 58.42(10)
C2 B1 B5 104.72(12)
B2 B1 B5 60.94(11)
B9 B1 B5 108.97(13)
C1 B1 H1A 124.2
C2 B1 H1A 124.8
B2 B1 H1A 122.4
B9 B1 H1A 121.8
B5 B1 H1A 121.7
B1 B2 B9 60.05(11)
B1 B2 B3 107.51(13)
B9 B2 B3 107.69(13)
B1 B2 B8 108.12(13)
B9 B2 B8 60.09(11)
B3 B2 B8 59.93(11)
B1 B2 B5 59.93(11)
B9 B2 B5 107.89(13)
B3 B2 B5 59.60(11)
B8 B2 B5 107.85(13)
B1 B2 H2A 121.8
B9 B2 H2A 121.7
B3 B2 H2A 122.1
B8 B2 H2A 121.6
B5 B2 H2A 121.9
B5 B3 B4 60.41(11)
B5 B3 B8 108.61(14)
B4 B3 B8 108.63(13)
B5 B3 B2 60.44(11)
B4 B3 B2 108.84(13)
B8 B3 B2 60.05(11)
B5 B3 B7 108.63(13)
B4 B3 B7 60.36(11)
B8 B3 B7 59.99(11)
B2 B3 B7 108.24(14)
B5 B3 H3A 121.2
B4 B3 H3A 121.1
B8 B3 H3A 121.5
B2 B3 H3A 121.4
B7 B3 H3A 121.6
C1 B4 B3 104.18(13)
C1 B4 B6 59.63(10)
B3 B4 B6 106.70(13)
C1 B4 B5 58.31(10)
B3 B4 B5 59.72(11)
B6 B4 B5 107.84(13)
C1 B4 B7 104.74(13)
B3 B4 B7 60.01(11)
B6 B4 B7 58.73(11)
B5 B4 B7 107.81(13)
C1 B4 H4D 124.5
B3 B4 H4D 123.0
B6 B4 H4D 122.0
B5 B4 H4D 121.6
B7 B4 H4D 122.6
C1 B5 B1 59.46(10)
C1 B5 B3 104.64(12)
B1 B5 B3 107.16(13)
C1 B5 B4 58.75(10)
B1 B5 B4 108.26(13)
B3 B5 B4 59.87(11)
C1 B5 B2 104.93(12)
B1 B5 B2 59.13(10)
B3 B5 B2 59.96(11)
B4 B5 B2 108.04(13)
C1 B5 H5A 124.3
B1 B5 H5A 121.7
B3 B5 H5A 122.8
B4 B5 H5A 121.3
B2 B5 H5A 122.5
C2 B6 C1 57.55(9)
C2 B6 B7 105.25(13)
C1 B6 B7 105.52(13)
C2 B6 B10 58.19(10)
C1 B6 B10 105.19(12)
B7 B6 B10 61.00(11)
C2 B6 B4 105.03(13)
C1 B6 B4 58.39(10)
B7 B6 B4 60.98(12)
B10 B6 B4 109.53(14)
C2 B6 H6A 124.7
C1 B6 H6A 124.4
B7 B6 H6A 122.1
B10 B6 H6A 121.5
B4 B6 H6A 121.5
B6 B7 B8 107.99(13)
B6 B7 B3 107.64(13)
B8 B7 B3 59.88(11)
B6 B7 B10 60.15(11)
B8 B7 B10 59.82(11)
B3 B7 B10 107.55(13)
B6 B7 B4 60.29(11)
B8 B7 B4 107.96(13)
B3 B7 B4 59.63(11)
B10 B7 B4 108.32(13)
B6 B7 H7A 121.6
B8 B7 H7A 121.8
B3 B7 H7A 122.2
B10 B7 H7A 121.7
B4 B7 H7A 121.6
B9 B8 B3 107.45(13)
B9 B8 B10 59.75(11)
B3 B8 B10 108.12(13)
B9 B8 B7 107.86(13)
B3 B8 B7 60.13(11)
B10 B8 B7 60.29(11)
B9 B8 B2 59.70(11)
B3 B8 B2 60.01(11)
B10 B8 B2 107.97(13)
B7 B8 B2 108.33(13)
B9 B8 H8A 122.2
B3 B8 H8A 121.8
B10 B8 H8A 121.6
B7 B8 H8A 121.4
B2 B8 H8A 121.7
C2 B9 B1 59.73(10)
C2 B9 B2 105.24(13)
B1 B9 B2 59.54(11)
C2 B9 B10 58.44(10)
B1 B9 B10 108.77(13)
B2 B9 B10 108.69(13)
C2 B9 B8 104.50(13)
B1 B9 B8 107.81(13)
B2 B9 B8 60.21(10)
B10 B9 B8 60.14(11)
C2 B9 H9A 124.5
B1 B9 H9A 121.2
B2 B9 H9A 122.1
B10 B9 H9A 121.1
B8 B9 H9A 122.6
C2 B10 B9 58.63(10)
C2 B10 B6 59.12(10)
B9 B10 B6 107.91(13)
C2 B10 B8 104.61(12)
B9 B10 B8 60.10(11)
B6 B10 B8 107.00(14)
C2 B10 B7 104.29(13)
B9 B10 B7 107.82(13)
B6 B10 B7 58.85(11)
B8 B10 B7 59.89(11)
C2 B10 H10A 124.6
B9 B10 H10A 121.4
B6 B10 H10A 122.0
B8 B10 H10A 122.6
B7 B10 H10A 122.9
C5 C1 C2 105.10(12)
C5 C1 B5 131.70(13)
C2 C1 B5 110.64(12)
C5 C1 B4 130.93(13)
C2 C1 B4 110.26(13)
B5 C1 B4 62.93(11)
C5 C1 B1 112.62(12)
C2 C1 B1 61.26(10)
B5 C1 B1 62.12(11)
B4 C1 B1 113.83(12)
C5 C1 B6 112.01(12)
C2 C1 B6 60.48(10)
B5 C1 B6 113.49(13)
B4 C1 B6 61.98(11)
B1 C1 B6 112.88(12)
C3 C2 C1 107.18(12)
C3 C2 B10 129.69(14)
C1 C2 B10 112.35(13)
C3 C2 B9 127.42(14)
C1 C2 B9 111.25(12)
B10 C2 B9 62.94(11)
C3 C2 B6 114.90(14)
C1 C2 B6 61.97(10)
B10 C2 B6 62.68(11)
B9 C2 B6 114.31(13)
C3 C2 B1 111.34(13)
C1 C2 B1 61.22(10)
B10 C2 B1 114.37(13)
B9 C2 B1 62.04(11)
B6 C2 B1 114.10(13)
C13 C3 C4 113.23(14)
C13 C3 C2 115.54(15)
C4 C3 C2 104.51(13)
C13 C3 H3 107.7
C4 C3 H3 107.7
C2 C3 H3 107.7
C5 C4 C3 110.13(13)
C5 C4 H4A 109.6
C3 C4 H4A 109.6
C5 C4 H4B 109.6
C3 C4 H4B 109.6
H4A C4 H4B 108.1
C6 C5 C1 127.67(14)
C6 C5 C4 124.89(15)
C1 C5 C4 107.43(12)
C5 C6 C7 123.42(14)
C5 C6 Si1 122.17(12)
C7 C6 Si1 114.25(10)
C12 C7 C8 118.52(15)
C12 C7 C6 121.40(14)
C8 C7 C6 119.82(15)
C9 C8 C7 120.31(17)
C9 C8 H8 119.8
C7 C8 H8 119.8
C10 C9 C8 120.65(18)
C10 C9 H9 119.7
C8 C9 H9 119.7
C11 C10 C9 119.71(17)
C11 C10 H10 120.1
C9 C10 H10 120.1
C10 C11 C12 120.10(19)
C10 C11 H11 120.0
C12 C11 H11 120.0
C7 C12 C11 120.70(17)
C7 C12 H12 119.7
C11 C12 H12 119.7
C3 C13 C14 115.16(16)
C3 C13 H13A 108.5
C14 C13 H13A 108.5
C3 C13 H13B 108.5
C14 C13 H13B 108.5
H13A C13 H13B 107.5
C13 C14 C15 113.86(16)
C13 C14 H14A 108.8
C15 C14 H14A 108.8
C13 C14 H14B 108.8
C15 C14 H14B 108.8
H14A C14 H14B 107.7
C16 C15 C14 113.69(16)
C16 C15 H15A 108.8
C14 C15 H15A 108.8
C16 C15 H15B 108.8
C14 C15 H15B 108.8
H15A C15 H15B 107.7
C15 C16 H16A 109.5
C15 C16 H16B 109.5
H16A C16 H16B 109.5
C15 C16 H16C 109.5
H16A C16 H16C 109.5
H16B C16 H16C 109.5
Si1 C17 H17A 109.5
Si1 C17 H17B 109.5
H17A C17 H17B 109.5
Si1 C17 H17C 109.5
H17A C17 H17C 109.5
H17B C17 H17C 109.5
Si1 C18 H18A 109.5
Si1 C18 H18B 109.5
H18A C18 H18B 109.5
Si1 C18 H18C 109.5
H18A C18 H18C 109.5
H18B C18 H18C 109.5
Si1 C19 H19A 109.5
Si1 C19 H19B 109.5
H19A C19 H19B 109.5
Si1 C19 H19C 109.5
H19A C19 H19C 109.5
H19B C19 H19C 109.5

loop_
_geom_bond_atom_site_label_1
_geom_bond_atom_site_label_2
_geom_bond_distance
Si1 C17 1.8613(19)
Si1 C19 1.8669(19)
Si1 C18 1.8706(19)
Si1 C6 1.9057(16)
B1 C1 1.728(2)
B1 C2 1.729(2)
B1 B2 1.759(3)
B1 B9 1.768(3)
B1 B5 1.773(3)
B1 H1A 1.1200
B2 B9 1.774(3)
B2 B3 1.783(3)
B2 B8 1.783(3)
B2 B5 1.791(3)
B2 H2A 1.1200
B3 B5 1.776(3)
B3 B4 1.779(3)
B3 B8 1.781(3)
B3 B7 1.786(3)
B3 H3A 1.1200
B4 C1 1.717(2)
B4 B6 1.780(3)
B4 B5 1.788(3)
B4 B7 1.792(3)
B4 H4D 1.1200
B5 C1 1.709(2)
B5 H5A 1.1200
B6 C2 1.715(3)
B6 C1 1.740(2)
B6 B7 1.752(3)
B6 B10 1.775(3)
B6 H6A 1.1200
B7 B8 1.783(3)
B7 B10 1.790(3)
B7 H7A 1.1200
B8 B9 1.781(3)
B8 B10 1.782(3)
B8 H8A 1.1200
B9 C2 1.702(2)
B9 B10 1.775(3)
B9 H9A 1.1200
B10 C2 1.698(2)
B10 H10A 1.1200
C1 C5 1.514(2)
C1 C2 1.663(2)
C2 C3 1.539(2)
C3 C13 1.519(2)
C3 C4 1.535(2)
C3 H3 1.0000
C4 C5 1.529(2)
C4 H4A 0.9900
C4 H4B 0.9900
C5 C6 1.339(2)
C6 C7 1.495(2)
C7 C12 1.395(2)
C7 C8 1.400(2)
C8 C9 1.389(3)
C8 H8 0.9500
C9 C10 1.383(3)
C9 H9 0.9500
C10 C11 1.383(3)
C10 H10 0.9500
C11 C12 1.396(2)
C11 H11 0.9500
C12 H12 0.9500
C13 C14 1.520(2)
C13 H13A 0.9900
C13 H13B 0.9900
C14 C15 1.527(2)
C14 H14A 0.9900
C14 H14B 0.9900
C15 C16 1.524(3)
C15 H15A 0.9900
C15 H15B 0.9900
C16 H16A 0.9800
C16 H16B 0.9800
C16 H16C 0.9800
C17 H17A 0.9800
C17 H17B 0.9800
C17 H17C 0.9800
C18 H18A 0.9800
C18 H18B 0.9800
C18 H18C 0.9800
C19 H19A 0.9800
C19 H19B 0.9800
C19 H19C 0.9800
